data_7128895
loop_
_publ_author_name
'Liu, Xiaoyu'
'He, Kun'
'Gao, Na'
'Jiang, Peiyun'
'Lin, Jun'
'Jin, Yi'

_publ_section_title
;
 A radical-mediated multicomponent cascade reaction for the synthesis of
 azide-biindole derivatives.
;
_journal_issue 76
_journal_name_full 'Chemical communications (Cambridge, England)'
_journal_page_first 9696
_journal_page_last 9699
_journal_paper_doi 10.1039/d1cc03853b
_journal_volume 57
_journal_year 2021
_chemical_formula_moiety C23H15N7
_chemical_formula_sum 'C23 H15 N7'
_chemical_formula_weight 527.04
_chemical_melting_point 486
_chemical_name_systematic 3'-azido-2'-(1H-benzo[d]imidazol-1-yl)-1H,3'H-3,3'-biindole
_space_group_crystal_system triclinic
_space_group_IT_number 2
_space_group_name_Hall '-P 1'
_space_group_name_H-M_alt 'P -1'
_atom_sites_solution_hydrogens geom
_audit_block_doi 10.5517/ccdc.csd.cc284vlw
_audit_creation_method SHELXL-2016/6
_audit_update_record
;
2021-06-15 deposited with the CCDC.	2021-08-25 downloaded from the CCDC.
;
_cell_angle_alpha 91.808(2)
_cell_angle_beta 111.391(2)
_cell_angle_gamma 101.478(2)
_cell_formula_units_Z 2
_cell_length_a 10.6842(17)
_cell_length_b 10.8749(17)
_cell_length_c 12.429(2)
_cell_measurement_reflns_used 2350
_cell_measurement_temperature 296(2)
_cell_measurement_theta_max 21.57
_cell_measurement_theta_min 2.46
_cell_volume 1309.1(4)
_computing_structure_refinement 'SHELXL-2016/6 (Sheldrick, 2016)'
_computing_structure_solution 'SHELXT 2014/5 (Sheldrick, 2014)'
_diffrn_ambient_temperature 296(2)
_diffrn_measured_fraction_theta_full 0.995
_diffrn_measured_fraction_theta_max 0.985
_diffrn_measurement_device_type 'Bruker APEX-II CCD'
_diffrn_measurement_method '\f and \w scans'
_diffrn_radiation_type MoK\a
_diffrn_radiation_wavelength 0.71073
_diffrn_reflns_av_R_equivalents 0.0276
_diffrn_reflns_av_unetI/netI 0.0429
_diffrn_reflns_Laue_measured_fraction_full 0.995
_diffrn_reflns_Laue_measured_fraction_max 0.985
_diffrn_reflns_limit_h_max 13
_diffrn_reflns_limit_h_min -13
_diffrn_reflns_limit_k_max 14
_diffrn_reflns_limit_k_min -14
_diffrn_reflns_limit_l_max 16
_diffrn_reflns_limit_l_min -16
_diffrn_reflns_number 12261
_diffrn_reflns_point_group_measured_fraction_full 0.995
_diffrn_reflns_point_group_measured_fraction_max 0.985
_diffrn_reflns_theta_full 25.242
_diffrn_reflns_theta_max 27.491
_diffrn_reflns_theta_min 1.923
_exptl_absorpt_coefficient_mu 0.095
_exptl_crystal_colour colourless
_exptl_crystal_density_diffrn 1.337
_exptl_crystal_description block
_exptl_crystal_F_000 546
_exptl_crystal_recrystallization_method 'Re-crystallisation from solvent: Dichloromethane/Hexyl hydride'
_exptl_crystal_size_max 0.15
_exptl_crystal_size_mid 0.13
_exptl_crystal_size_min 0.12
_refine_diff_density_max 0.312
_refine_diff_density_min -0.358
_refine_diff_density_rms 0.036
_refine_ls_extinction_method none
_refine_ls_goodness_of_fit_ref 1.186
_refine_ls_hydrogen_treatment constr
_refine_ls_matrix_type full
_refine_ls_number_parameters 271
_refine_ls_number_reflns 5904
_refine_ls_number_restraints 6
_refine_ls_restrained_S_all 1.207
_refine_ls_R_factor_all 0.1128
_refine_ls_R_factor_gt 0.0669
_refine_ls_shift/su_max 0.000
_refine_ls_shift/su_mean 0.000
_refine_ls_structure_factor_coef Fsqd
_refine_ls_weighting_details 'w=1/[\s^2^(Fo^2^)+(0.1000P)^2^] where P=(Fo^2^+2Fc^2^)/3'
_refine_ls_weighting_scheme calc
_refine_ls_wR_factor_gt 0.1995
_refine_ls_wR_factor_ref 0.2246
_reflns_Friedel_coverage 0.000
_reflns_number_gt 3171
_reflns_number_total 5904
_reflns_threshold_expression 'I > 2\s(I)'
_cod_data_source_file d1cc03853b2.cif
_cod_data_source_block hz_2_0m_a_sq
_cod_depositor_comments 'Adding full bibliography for 7128895--7128897.cif.'
_cod_original_formula_sum C23H15N7
_cod_database_code 7128895
_shelx_shelxl_version_number 2016/6
_shelx_space_group_comment
;
The symmetry employed for this shelxl refinement is uniquely defined
by the following loop, which should always be used as a source of
symmetry information in preference to the above space-group names.
They are only intended as comments.
;

loop_
_space_group_symop_operation_xyz
'x, y, z'
'-x, -y, -z'

loop_
_atom_site_label
_atom_site_type_symbol
_atom_site_fract_x
_atom_site_fract_y
_atom_site_fract_z
_atom_site_U_iso_or_equiv
_atom_site_adp_type
_atom_site_occupancy
_atom_site_site_symmetry_order
_atom_site_calc_flag
_atom_site_refinement_flags_posn
_atom_site_refinement_flags_adp
_atom_site_refinement_flags_occupancy
_atom_site_disorder_assembly
_atom_site_disorder_group
N2 N 0.5837(2) 0.72375(19) 0.1132(2) 0.0898(7) Uani 1 1 d . . . . .
N3 N 0.66621(19) 0.25192(18) 0.07760(16) 0.0727(6) Uani 1 1 d . . . . .
H3A H 0.592359 0.221679 0.017530 0.087 Uiso 1 1 calc R U . . .
N4 N 0.84533(16) 0.38781(16) 0.20888(14) 0.0581(5) Uani 1 1 d . . . . .
N5 N 1.04123(17) 0.51129(17) 0.35630(15) 0.0641(5) Uani 1 1 d . . . . .
N6 N 1.1380(5) 0.6632(5) 0.0800(4) 0.208(2) Uani 1 1 d . U . . .
N7 N 1.0380(4) 0.6434(3) 0.0925(2) 0.1063(8) Uani 1 1 d . . . . .
N8 N 0.9255(3) 0.6171(2) 0.09333(18) 0.0934(7) Uani 1 1 d . . . . .
C1 C 0.6945(3) 0.6982(2) 0.0953(2) 0.0794(7) Uani 1 1 d . . . . .
H1 H 0.709249 0.706152 0.026342 0.095 Uiso 1 1 calc R U . . .
C2 C 0.7191(2) 0.6605(2) 0.2771(2) 0.0650(6) Uani 1 1 d . . . . .
C3 C 0.7562(3) 0.6326(3) 0.3919(2) 0.0830(8) Uani 1 1 d . . . . .
H3 H 0.836507 0.604463 0.428149 0.100 Uiso 1 1 calc R U . . .
C4 C 0.6726(3) 0.6473(4) 0.4501(3) 0.1241(12) Uani 1 1 d . . . . .
H4 H 0.695921 0.628115 0.526408 0.149 Uiso 1 1 calc R U . . .
C5 C 0.5531(4) 0.6906(5) 0.3966(4) 0.1428(15) Uani 1 1 d . . . . .
H5 H 0.499327 0.701629 0.438855 0.171 Uiso 1 1 calc R U . . .
C6 C 0.5122(3) 0.7175(3) 0.2844(4) 0.1160(11) Uani 1 1 d . . . . .
H6 H 0.431135 0.744871 0.248935 0.139 Uiso 1 1 calc R U . . .
C7 C 0.5961(2) 0.7022(2) 0.2259(3) 0.0801(7) Uani 1 1 d . . . . .
C8 C 0.9360(2) 0.5025(2) 0.26338(18) 0.0566(5) Uani 1 1 d . . . . .
C9 C 0.9159(2) 0.6273(2) 0.21047(17) 0.0621(6) Uani 1 1 d . . . . .
C10 C 1.0397(2) 0.7143(2) 0.30211(19) 0.0641(6) Uani 1 1 d . . . . .
C11 C 1.0887(3) 0.8421(3) 0.3122(2) 0.0831(7) Uani 1 1 d . . . . .
H11 H 1.042958 0.891155 0.257867 0.100 Uiso 1 1 calc R U . . .
C12 C 1.2103(3) 0.8965(3) 0.4075(3) 0.0974(9) Uani 1 1 d . . . . .
H12 H 1.246458 0.983056 0.416423 0.117 Uiso 1 1 calc R U . . .
C13 C 1.2762(3) 0.8241(3) 0.4872(3) 0.0947(9) Uani 1 1 d . . . . .
H13 H 1.356016 0.862669 0.550020 0.114 Uiso 1 1 calc R U . . .
C14 C 1.2279(2) 0.6953(3) 0.4773(2) 0.0810(7) Uani 1 1 d . . . . .
H14 H 1.273843 0.646558 0.531781 0.097 Uiso 1 1 calc R U . . .
C15 C 1.1085(2) 0.6414(2) 0.38327(19) 0.0647(6) Uani 1 1 d . . . . .
C16 C 0.7303(2) 0.3685(2) 0.10861(19) 0.0662(6) Uani 1 1 d . . . . .
H16 H 0.701075 0.433693 0.066649 0.079 Uiso 1 1 calc R U . . .
C17 C 0.7413(2) 0.1853(2) 0.16142(19) 0.0647(6) Uani 1 1 d . . . . .
C18 C 0.8539(2) 0.2675(2) 0.24492(18) 0.0580(5) Uani 1 1 d . . . . .
C19 C 0.9475(2) 0.2265(2) 0.33860(19) 0.0707(6) Uani 1 1 d . . . . .
H19 H 1.023174 0.282270 0.393662 0.085 Uiso 1 1 calc R U . . .
C20 C 0.9221(3) 0.0998(3) 0.3455(2) 0.0890(8) Uani 1 1 d . . . . .
H20 H 0.982656 0.067940 0.406747 0.107 Uiso 1 1 calc R U . . .
C21 C 0.8082(3) 0.0166(3) 0.2634(3) 0.0951(9) Uani 1 1 d . . . . .
H21 H 0.794110 -0.069126 0.271868 0.114 Uiso 1 1 calc R U . . .
C22 C 0.7173(3) 0.0571(2) 0.1714(3) 0.0867(8) Uani 1 1 d . . . . .
H22 H 0.641479 0.000860 0.116972 0.104 Uiso 1 1 calc R U . . .
C23 C 0.7812(2) 0.65906(19) 0.19237(18) 0.0615(6) Uani 1 1 d . . . . .

loop_
_atom_site_aniso_label
_atom_site_aniso_U_11
_atom_site_aniso_U_22
_atom_site_aniso_U_33
_atom_site_aniso_U_23
_atom_site_aniso_U_13
_atom_site_aniso_U_12
N2 0.0678(13) 0.0675(13) 0.0962(17) 0.0100(11) -0.0137(11) 0.0176(10)
N3 0.0623(11) 0.0664(13) 0.0668(12) 0.0035(9) -0.0021(9) 0.0165(10)
N4 0.0540(10) 0.0566(11) 0.0543(10) 0.0063(8) 0.0077(8) 0.0161(8)
N5 0.0560(11) 0.0658(12) 0.0587(11) 0.0033(8) 0.0069(8) 0.0170(9)
N6 0.173(3) 0.286(5) 0.175(4) -0.062(3) 0.121(3) -0.020(3)
N7 0.121(2) 0.107(2) 0.0930(18) -0.0158(14) 0.0580(18) 0.0002(18)
N8 0.1029(18) 0.1048(19) 0.0628(13) 0.0088(11) 0.0319(13) 0.0014(15)
C1 0.0877(18) 0.0640(15) 0.0607(14) 0.0149(11) -0.0008(12) 0.0142(13)
C2 0.0497(12) 0.0628(14) 0.0649(14) 0.0042(10) 0.0012(10) 0.0138(10)
C3 0.0643(15) 0.120(2) 0.0640(15) 0.0129(14) 0.0161(12) 0.0353(15)
C4 0.095(2) 0.196(4) 0.095(2) 0.018(2) 0.0395(19) 0.055(2)
C5 0.092(2) 0.208(5) 0.139(3) -0.002(3) 0.046(2) 0.056(3)
C6 0.0620(17) 0.124(3) 0.156(3) 0.004(2) 0.023(2) 0.0429(18)
C7 0.0565(14) 0.0681(16) 0.0900(19) 0.0044(13) -0.0034(13) 0.0177(12)
C8 0.0515(11) 0.0635(13) 0.0535(12) 0.0060(10) 0.0166(10) 0.0165(10)
C9 0.0679(14) 0.0644(14) 0.0481(12) 0.0112(10) 0.0168(10) 0.0111(11)
C10 0.0571(12) 0.0675(15) 0.0613(13) 0.0059(11) 0.0184(10) 0.0078(11)
C11 0.0756(16) 0.0753(18) 0.0882(18) 0.0111(13) 0.0237(14) 0.0084(13)
C12 0.0803(18) 0.0765(19) 0.113(2) -0.0050(16) 0.0234(17) -0.0047(15)
C13 0.0627(16) 0.093(2) 0.101(2) -0.0131(17) 0.0082(14) 0.0046(15)
C14 0.0575(14) 0.092(2) 0.0765(16) -0.0030(13) 0.0081(12) 0.0141(13)
C15 0.0521(12) 0.0744(15) 0.0615(13) 0.0016(11) 0.0144(10) 0.0159(11)
C16 0.0597(13) 0.0623(15) 0.0618(13) 0.0079(11) 0.0053(10) 0.0152(11)
C17 0.0564(12) 0.0614(14) 0.0693(14) 0.0057(11) 0.0129(11) 0.0191(11)
C18 0.0579(12) 0.0559(12) 0.0590(12) 0.0081(10) 0.0178(10) 0.0187(10)
C19 0.0710(14) 0.0691(15) 0.0616(14) 0.0091(11) 0.0094(11) 0.0234(12)
C20 0.098(2) 0.0743(18) 0.0851(18) 0.0267(14) 0.0146(15) 0.0352(15)
C21 0.093(2) 0.0626(16) 0.115(2) 0.0168(15) 0.0203(17) 0.0221(15)
C22 0.0773(17) 0.0574(15) 0.104(2) 0.0072(13) 0.0100(14) 0.0160(13)
C23 0.0608(13) 0.0516(12) 0.0532(12) 0.0089(9) 0.0006(10) 0.0110(10)

loop_
_atom_type_symbol
_atom_type_description
_atom_type_scat_dispersion_real
_atom_type_scat_dispersion_imag
_atom_type_scat_source
C C 0.0033 0.0016 'International Tables Vol C Tables 4.2.6.8 and 6.1.1.4'
H H 0.0000 0.0000 'International Tables Vol C Tables 4.2.6.8 and 6.1.1.4'
N N 0.0061 0.0033 'International Tables Vol C Tables 4.2.6.8 and 6.1.1.4'
O O 0.0106 0.0060 'International Tables Vol C Tables 4.2.6.8 and 6.1.1.4'

loop_
_geom_angle_atom_site_label_1
_geom_angle_atom_site_label_2
_geom_angle_atom_site_label_3
_geom_angle
_geom_angle_site_symmetry_1
_geom_angle_site_symmetry_3
_geom_angle_publ_flag
C1 N2 C7 108.9(2) . . ?
C16 N3 C17 105.50(18) . . ?
C16 N3 H3A 127.3 . . ?
C17 N3 H3A 127.3 . . ?
C16 N4 C8 127.26(18) . . ?
C16 N4 C18 105.63(17) . . ?
C8 N4 C18 127.11(17) . . ?
C8 N5 C15 106.35(18) . . ?
N6 N7 N8 172.8(4) . . ?
N7 N8 C9 116.1(2) . . ?
N2 C1 C23 110.8(2) . . ?
N2 C1 H1 124.6 . . ?
C23 C1 H1 124.6 . . ?
C3 C2 C7 118.3(2) . . ?
C3 C2 C23 134.2(2) . . ?
C7 C2 C23 107.5(2) . . ?
C4 C3 C2 119.0(2) . . ?
C4 C3 H3 120.5 . . ?
C2 C3 H3 120.5 . . ?
C3 C4 C5 120.7(3) . . ?
C3 C4 H4 119.7 . . ?
C5 C4 H4 119.7 . . ?
C6 C5 C4 122.3(3) . . ?
C6 C5 H5 118.9 . . ?
C4 C5 H5 118.9 . . ?
C5 C6 C7 116.9(3) . . ?
C5 C6 H6 121.6 . . ?
C7 C6 H6 121.6 . . ?
C6 C7 N2 130.3(3) . . ?
C6 C7 C2 122.8(3) . . ?
N2 C7 C2 106.8(3) . . ?
N5 C8 N4 122.88(19) . . ?
N5 C8 C9 115.95(19) . . ?
N4 C8 C9 121.14(17) . . ?
C23 C9 N8 106.65(18) . . ?
C23 C9 C10 115.14(18) . . ?
N8 C9 C10 113.73(19) . . ?
C23 C9 C8 115.35(17) . . ?
N8 C9 C8 108.18(18) . . ?
C10 C9 C8 97.68(16) . . ?
C11 C10 C15 121.0(2) . . ?
C11 C10 C9 131.0(2) . . ?
C15 C10 C9 108.0(2) . . ?
C10 C11 C12 117.6(3) . . ?
C10 C11 H11 121.2 . . ?
C12 C11 H11 121.2 . . ?
C13 C12 C11 120.8(3) . . ?
C13 C12 H12 119.6 . . ?
C11 C12 H12 119.6 . . ?
C12 C13 C14 121.9(3) . . ?
C12 C13 H13 119.1 . . ?
C14 C13 H13 119.1 . . ?
C13 C14 C15 117.4(2) . . ?
C13 C14 H14 121.3 . . ?
C15 C14 H14 121.3 . . ?
C14 C15 C10 121.2(2) . . ?
C14 C15 N5 126.8(2) . . ?
C10 C15 N5 112.02(19) . . ?
N3 C16 N4 113.90(19) . . ?
N3 C16 H16 123.0 . . ?
N4 C16 H16 123.0 . . ?
C22 C17 N3 129.8(2) . . ?
C22 C17 C18 120.0(2) . . ?
N3 C17 C18 110.2(2) . . ?
C19 C18 C17 122.6(2) . . ?
C19 C18 N4 132.6(2) . . ?
C17 C18 N4 104.80(17) . . ?
C20 C19 C18 116.1(2) . . ?
C20 C19 H19 122.0 . . ?
C18 C19 H19 122.0 . . ?
C19 C20 C21 121.9(2) . . ?
C19 C20 H20 119.1 . . ?
C21 C20 H20 119.1 . . ?
C22 C21 C20 121.8(2) . . ?
C22 C21 H21 119.1 . . ?
C20 C21 H21 119.1 . . ?
C21 C22 C17 117.6(2) . . ?
C21 C22 H22 121.2 . . ?
C17 C22 H22 121.2 . . ?
C1 C23 C2 106.0(2) . . ?
C1 C23 C9 127.8(2) . . ?
C2 C23 C9 126.20(17) . . ?

loop_
_geom_bond_atom_site_label_1
_geom_bond_atom_site_label_2
_geom_bond_distance
_geom_bond_site_symmetry_2
_geom_bond_publ_flag
N2 C1 1.359(3) . ?
N2 C7 1.390(4) . ?
N3 C16 1.287(3) . ?
N3 C17 1.387(3) . ?
N3 H3A 0.8600 . ?
N4 C16 1.368(3) . ?
N4 C8 1.393(3) . ?
N4 C18 1.406(3) . ?
N5 C8 1.269(2) . ?
N5 C15 1.421(3) . ?
N6 N7 1.115(4) . ?
N7 N8 1.184(3) . ?
N8 C9 1.499(3) . ?
C1 C23 1.367(3) . ?
C1 H1 0.9300 . ?
C2 C3 1.395(3) . ?
C2 C7 1.408(3) . ?
C2 C23 1.436(3) . ?
C3 C4 1.367(4) . ?
C3 H3 0.9300 . ?
C4 C5 1.391(5) . ?
C4 H4 0.9300 . ?
C5 C6 1.361(5) . ?
C5 H5 0.9300 . ?
C6 C7 1.373(4) . ?
C6 H6 0.9300 . ?
C8 C9 1.546(3) . ?
C9 C23 1.486(3) . ?
C9 C10 1.509(3) . ?
C10 C11 1.368(3) . ?
C10 C15 1.389(3) . ?
C11 C12 1.403(4) . ?
C11 H11 0.9300 . ?
C12 C13 1.363(4) . ?
C12 H12 0.9300 . ?
C13 C14 1.377(4) . ?
C13 H13 0.9300 . ?
C14 C15 1.381(3) . ?
C14 H14 0.9300 . ?
C16 H16 0.9300 . ?
C17 C22 1.384(3) . ?
C17 C18 1.388(3) . ?
C18 C19 1.383(3) . ?
C19 C20 1.362(3) . ?
C19 H19 0.9300 . ?
C20 C21 1.393(4) . ?
C20 H20 0.9300 . ?
C21 C22 1.355(4) . ?
C21 H21 0.9300 . ?
C22 H22 0.9300 . ?
